data_4003455
loop_
_publ_author_name
'Li, Guijie'
'Zhao, Xiangdong'
'Fleetham, Tyler'
'Chen, Qidong'
'Zhan, Feng'
'Zheng, Jianbing'
'Yang, Yun-Fang'
'Lou, Weiwei'
'Yang, Yuning'
'Fang, Kun'
'Shao, Zongzhou'
'Zhang, Qisheng'
'She, Yuanbin'

_publ_section_title
;
 Tetradentate Platinum(II) Complexes for Highly Efficient Phosphorescent
 Emitters and Sky Blue OLEDs
;
_journal_name_full 'Chemistry of Materials'
_journal_paper_doi 10.1021/acs.chemmater.9b04263
_journal_year 2020
_chemical_formula_sum 'C25 H15 N5 O Pt'
_chemical_formula_weight 596.51
_space_group_crystal_system orthorhombic
_space_group_IT_number 61
_space_group_name_Hall '-P 2ac 2ab'
_space_group_name_H-M_alt 'P b c a'
_atom_sites_solution_hydrogens geom
_audit_creation_method SHELXL-2013
_cell_angle_alpha 90
_cell_angle_beta 90
_cell_angle_gamma 90
_cell_formula_units_Z 8
_cell_length_a 17.8692(8)
_cell_length_b 7.5528(4)
_cell_length_c 28.1923(15)
_cell_measurement_reflns_used 9633
_cell_measurement_temperature 293(2)
_cell_measurement_theta_max 54.939
_cell_measurement_theta_min 5.398
_cell_volume 3804.9(3)
_computing_cell_refinement 'Bruker SAINT'
_computing_data_collection 'Bruker APEX2'
_computing_data_reduction 'Bruker SAINT'
_computing_molecular_graphics 'Bruker SHELXTL'
_computing_publication_material 'Bruker SHELXTL'
_computing_structure_refinement 'SHELXL-2013 (Sheldrick, 2013)'
_computing_structure_solution 'SHELXS-97 (Sheldrick 2008)'
_diffrn_ambient_temperature 293(2)
_diffrn_measured_fraction_theta_full 0.997
_diffrn_measured_fraction_theta_max 0.998
_diffrn_measurement_device_type 'Bruker APEX-II CCD'
_diffrn_measurement_method '\f and \w scans'
_diffrn_radiation_type MoK\a
_diffrn_radiation_wavelength 0.71073
_diffrn_reflns_av_R_equivalents 0.0423
_diffrn_reflns_av_unetI/netI 0.0335
_diffrn_reflns_Laue_measured_fraction_full 0.997
_diffrn_reflns_Laue_measured_fraction_max 0.998
_diffrn_reflns_limit_h_max 19
_diffrn_reflns_limit_h_min -22
_diffrn_reflns_limit_k_max 9
_diffrn_reflns_limit_k_min -9
_diffrn_reflns_limit_l_max 34
_diffrn_reflns_limit_l_min -29
_diffrn_reflns_number 17345
_diffrn_reflns_point_group_measured_fraction_full 0.997
_diffrn_reflns_point_group_measured_fraction_max 0.998
_diffrn_reflns_theta_full 25.242
_diffrn_reflns_theta_max 25.993
_diffrn_reflns_theta_min 2.279
_exptl_absorpt_coefficient_mu 7.407
_exptl_absorpt_correction_T_max 0.7456
_exptl_absorpt_correction_T_min 0.1772
_exptl_absorpt_correction_type multi-scan
_exptl_absorpt_process_details sadabs
_exptl_crystal_colour yellow
_exptl_crystal_density_diffrn 2.083
_exptl_crystal_description prismatic
_exptl_crystal_F_000 2288
_exptl_crystal_size_max 0.170
_exptl_crystal_size_mid 0.150
_exptl_crystal_size_min 0.120
_refine_diff_density_max 0.967
_refine_diff_density_min -0.960
_refine_diff_density_rms 0.110
_refine_ls_extinction_coef 0.00085(7)
_refine_ls_extinction_expression Fc^*^=kFc[1+0.001xFc^2^\l^3^/sin(2\q)]^-1/4^
_refine_ls_extinction_method SHELXL
_refine_ls_goodness_of_fit_ref 1.050
_refine_ls_hydrogen_treatment constr
_refine_ls_matrix_type full
_refine_ls_number_parameters 290
_refine_ls_number_reflns 3726
_refine_ls_number_restraints 0
_refine_ls_restrained_S_all 1.050
_refine_ls_R_factor_all 0.0298
_refine_ls_R_factor_gt 0.0236
_refine_ls_shift/su_max 0.002
_refine_ls_shift/su_mean 0.000
_refine_ls_structure_factor_coef Fsqd
_refine_ls_weighting_details 'w=1/[\s^2^(Fo^2^)+(0.0229P)^2^+3.3834P] where P=(Fo^2^+2Fc^2^)/3'
_refine_ls_weighting_scheme calc
_refine_ls_wR_factor_gt 0.0557
_refine_ls_wR_factor_ref 0.0582
_reflns_Friedel_coverage 0.000
_reflns_number_gt 3221
_reflns_number_total 3726
_reflns_threshold_expression 'I > 2\s(I)'
_cod_data_source_file cm9b04263_si_002.cif
_cod_data_source_block d8v19556
_cod_database_code 4003455
_shelx_space_group_comment
; 
The symmetry employed for this shelxl refinement is uniquely defined 
by the following loop, which should always be used as a source of 
symmetry information in preference to the above space-group names. 
They are only intended as comments. 
;
_shelx_estimated_absorpt_t_min 0.366
_shelx_estimated_absorpt_t_max 0.470
_shelxl_version_number 2013-4

loop_
_space_group_symop_operation_xyz
'x, y, z'
'-x+1/2, -y, z+1/2'
'x+1/2, -y+1/2, -z'
'-x, y+1/2, -z+1/2'
'-x, -y, -z'
'x-1/2, y, -z-1/2'
'-x-1/2, y-1/2, z'
'x, -y-1/2, z-1/2'

loop_
_atom_site_label
_atom_site_type_symbol
_atom_site_fract_x
_atom_site_fract_y
_atom_site_fract_z
_atom_site_U_iso_or_equiv
_atom_site_adp_type
_atom_site_occupancy
_atom_site_site_symmetry_order
_atom_site_calc_flag
_atom_site_refinement_flags_posn
_atom_site_refinement_flags_adp
Pt1 Pt 0.60960(2) 0.11806(2) 0.10595(2) 0.02243(8) Uani 1 1 d . .
N1 N 0.70397(19) 0.3290(5) 0.02624(13) 0.0377(8) Uani 1 1 d . .
N2 N 0.64287(17) 0.2619(4) 0.04505(11) 0.0284(7) Uani 1 1 d . .
N3 N 0.58535(18) 0.2913(4) 0.01434(11) 0.0302(7) Uani 1 1 d . .
N4 N 0.66895(17) 0.0141(4) 0.21521(10) 0.0241(7) Uani 1 1 d . .
N5 N 0.71478(16) 0.0984(4) 0.13998(11) 0.0225(6) Uani 1 1 d . .
O1 O 0.43766(15) -0.0646(4) 0.11929(10) 0.0379(7) Uani 1 1 d . .
C1 C 0.6851(2) 0.3990(6) -0.01614(17) 0.0470(12) Uani 1 1 d . .
H1 H 0.7182 0.4551 -0.0367 0.056 Uiso 1 1 calc R U
C2 C 0.6108(2) 0.3759(6) -0.02464(17) 0.0430(12) Uani 1 1 d . .
H2 H 0.5837 0.4105 -0.0512 0.052 Uiso 1 1 calc R U
C3 C 0.5144(2) 0.2186(5) 0.02738(14) 0.0300(9) Uani 1 1 d . .
C4 C 0.4546(2) 0.2328(6) -0.00352(14) 0.0361(10) Uani 1 1 d . .
H4 H 0.4584 0.2951 -0.0319 0.043 Uiso 1 1 calc R U
C5 C 0.3887(2) 0.1494(6) 0.00991(17) 0.0402(11) Uani 1 1 d . .
H5 H 0.3464 0.1582 -0.0092 0.048 Uiso 1 1 calc R U
C6 C 0.3856(2) 0.0543(7) 0.05111(16) 0.0394(11) Uani 1 1 d . .
H6 H 0.3415 -0.0030 0.0595 0.047 Uiso 1 1 calc R U
C7 C 0.4477(2) 0.0425(5) 0.08062(14) 0.0303(9) Uani 1 1 d . .
C8 C 0.5150(2) 0.1269(5) 0.07023(14) 0.0262(8) Uani 1 1 d . .
C9 C 0.56044(19) -0.0121(4) 0.15789(13) 0.0240(8) Uani 1 1 d . .
C10 C 0.4870(2) -0.0776(5) 0.15717(14) 0.0298(9) Uani 1 1 d . .
C11 C 0.4520(2) -0.1633(5) 0.19541(16) 0.0357(10) Uani 1 1 d . .
H11 H 0.4036 -0.2066 0.1921 0.043 Uiso 1 1 calc R U
C12 C 0.4890(2) -0.1835(5) 0.23766(15) 0.0361(10) Uani 1 1 d . .
H12 H 0.4662 -0.2391 0.2633 0.043 Uiso 1 1 calc R U
C13 C 0.5617(2) -0.1182(4) 0.24115(14) 0.0278(9) Uani 1 1 d . .
C14 C 0.5955(2) -0.0413(5) 0.20175(14) 0.0254(8) Uani 1 1 d . .
C15 C 0.6766(2) -0.0158(5) 0.26471(13) 0.0278(8) Uani 1 1 d . .
C16 C 0.6120(2) -0.1027(5) 0.28087(15) 0.0290(9) Uani 1 1 d . .
C17 C 0.6043(2) -0.1444(5) 0.32911(16) 0.0376(11) Uani 1 1 d . .
H17 H 0.5619 -0.2031 0.3400 0.045 Uiso 1 1 calc R U
C18 C 0.6603(3) -0.0971(5) 0.35995(16) 0.0424(11) Uani 1 1 d . .
H18 H 0.6566 -0.1276 0.3918 0.051 Uiso 1 1 calc R U
C19 C 0.7226(3) -0.0037(5) 0.34385(15) 0.0433(11) Uani 1 1 d . .
H19 H 0.7592 0.0303 0.3654 0.052 Uiso 1 1 calc R U
C20 C 0.7310(2) 0.0397(5) 0.29635(14) 0.0348(9) Uani 1 1 d . .
H20 H 0.7722 0.1045 0.2860 0.042 Uiso 1 1 calc R U
C21 C 0.7289(2) 0.0387(4) 0.18422(13) 0.0248(8) Uani 1 1 d . .
C22 C 0.8018(2) 0.0008(5) 0.19942(14) 0.0283(8) Uani 1 1 d . .
H22 H 0.8097 -0.0482 0.2293 0.034 Uiso 1 1 calc R U
C23 C 0.8612(2) 0.0357(5) 0.17047(14) 0.0328(9) Uani 1 1 d . .
H23 H 0.9099 0.0126 0.1805 0.039 Uiso 1 1 calc R U
C24 C 0.8477(2) 0.1060(5) 0.12597(14) 0.0322(9) Uani 1 1 d . .
H24 H 0.8872 0.1362 0.1061 0.039 Uiso 1 1 calc R U
C25 C 0.7759(2) 0.1304(5) 0.11186(13) 0.0288(9) Uani 1 1 d . .
H25 H 0.7676 0.1713 0.0812 0.035 Uiso 1 1 calc R U

loop_
_atom_site_aniso_label
_atom_site_aniso_U_11
_atom_site_aniso_U_22
_atom_site_aniso_U_33
_atom_site_aniso_U_23
_atom_site_aniso_U_13
_atom_site_aniso_U_12
Pt1 0.01999(10) 0.02704(10) 0.02026(10) -0.00280(5) 0.00184(5) -0.00156(6)
N1 0.0300(18) 0.046(2) 0.037(2) 0.0115(17) 0.0020(16) -0.0048(16)
N2 0.0226(16) 0.0352(17) 0.0274(18) -0.0005(14) 0.0015(14) -0.0012(14)
N3 0.0255(17) 0.0389(18) 0.0264(18) 0.0036(14) 0.0000(14) 0.0023(15)
N4 0.0261(16) 0.0261(15) 0.0202(16) 0.0002(12) 0.0015(13) -0.0024(13)
N5 0.0240(16) 0.0235(15) 0.0199(16) -0.0032(12) 0.0029(13) -0.0029(12)
O1 0.0274(15) 0.0516(17) 0.0346(17) 0.0001(14) 0.0005(12) -0.0114(14)
C1 0.036(3) 0.063(3) 0.042(3) 0.024(2) -0.002(2) -0.005(2)
C2 0.043(3) 0.055(3) 0.032(3) 0.018(2) 0.0000(18) 0.002(2)
C3 0.024(2) 0.039(2) 0.028(2) -0.0054(17) 0.0003(16) 0.0048(17)
C4 0.029(2) 0.053(3) 0.027(2) -0.0023(19) -0.0014(17) 0.0097(19)
C5 0.021(2) 0.063(3) 0.036(3) -0.014(2) -0.0054(17) 0.009(2)
C6 0.021(2) 0.060(3) 0.037(3) -0.020(2) 0.0026(17) -0.001(2)
C7 0.0228(19) 0.039(2) 0.029(2) -0.0109(18) 0.0032(16) 0.0008(18)
C8 0.0205(18) 0.0319(19) 0.026(2) -0.0071(16) 0.0007(15) 0.0020(15)
C9 0.0236(19) 0.0246(17) 0.024(2) -0.0052(15) 0.0038(15) -0.0015(15)
C10 0.030(2) 0.0309(19) 0.029(2) -0.0042(16) 0.0065(17) -0.0023(17)
C11 0.027(2) 0.036(2) 0.044(3) -0.0005(19) 0.0092(18) -0.0068(18)
C12 0.041(3) 0.029(2) 0.038(2) -0.0008(18) 0.011(2) -0.0039(19)
C13 0.037(2) 0.0203(17) 0.026(2) -0.0029(15) 0.0077(17) 0.0004(16)
C14 0.028(2) 0.0211(17) 0.027(2) -0.0038(16) 0.0053(16) -0.0004(16)
C15 0.041(2) 0.0220(17) 0.0202(19) 0.0025(15) 0.0014(17) 0.0030(17)
C16 0.041(2) 0.0225(19) 0.024(2) -0.0008(15) 0.0054(16) 0.0011(16)
C17 0.055(3) 0.028(2) 0.030(2) 0.0036(17) 0.011(2) -0.0007(19)
C18 0.065(3) 0.038(2) 0.024(2) 0.0057(18) 0.003(2) -0.002(2)
C19 0.065(3) 0.038(2) 0.028(2) -0.0016(19) -0.010(2) -0.002(2)
C20 0.045(3) 0.032(2) 0.028(2) 0.0014(18) -0.0021(19) -0.0064(19)
C21 0.032(2) 0.0176(16) 0.025(2) -0.0036(15) 0.0000(16) -0.0035(16)
C22 0.029(2) 0.0297(19) 0.027(2) -0.0005(16) -0.0037(16) 0.0033(16)
C23 0.0245(19) 0.039(2) 0.034(2) -0.0029(19) -0.0055(17) 0.0031(18)
C24 0.024(2) 0.046(2) 0.027(2) -0.0015(18) 0.0036(16) -0.0047(18)
C25 0.028(2) 0.037(2) 0.021(2) -0.0003(16) 0.0013(15) -0.0031(16)

loop_
_atom_type_symbol
_atom_type_description
_atom_type_scat_dispersion_real
_atom_type_scat_dispersion_imag
_atom_type_scat_source
C C 0.0033 0.0016 'International Tables Vol C Tables 4.2.6.8 and 6.1.1.4'
H H 0.0000 0.0000 'International Tables Vol C Tables 4.2.6.8 and 6.1.1.4'
N N 0.0061 0.0033 'International Tables Vol C Tables 4.2.6.8 and 6.1.1.4'
O O 0.0106 0.0060 'International Tables Vol C Tables 4.2.6.8 and 6.1.1.4'
Pt Pt -1.7033 8.3905 'International Tables Vol C Tables 4.2.6.8 and 6.1.1.4'

loop_
_geom_angle_atom_site_label_1
_geom_angle_atom_site_label_2
_geom_angle_atom_site_label_3
_geom_angle
C9 Pt1 C8 90.82(15)
C9 Pt1 N5 91.38(13)
C8 Pt1 N5 175.73(13)
C9 Pt1 N2 169.73(13)
C8 Pt1 N2 78.98(14)
N5 Pt1 N2 98.88(11)
N2 N1 C1 107.5(3)
N1 N2 N3 107.9(3)
N1 N2 Pt1 139.3(3)
N3 N2 Pt1 112.8(2)
C2 N3 N2 109.9(3)
C2 N3 C3 133.6(3)
N2 N3 C3 116.3(3)
C21 N4 C15 124.2(3)
C21 N4 C14 125.3(3)
C15 N4 C14 107.6(3)
C21 N5 C25 116.4(3)
C21 N5 Pt1 127.5(2)
C25 N5 Pt1 115.7(3)
C7 O1 C10 124.8(3)
N1 C1 C2 110.5(4)
N1 C1 H1 124.8
C2 C1 H1 124.8
N3 C2 C1 104.2(4)
N3 C2 H2 127.9
C1 C2 H2 127.9
C4 C3 C8 126.2(4)
C4 C3 N3 119.5(4)
C8 C3 N3 114.0(3)
C3 C4 C5 116.6(4)
C3 C4 H4 121.7
C5 C4 H4 121.7
C6 C5 C4 120.3(4)
C6 C5 H5 119.9
C4 C5 H5 119.9
C5 C6 C7 120.7(4)
C5 C6 H6 119.7
C7 C6 H6 119.7
O1 C7 C6 114.2(4)
O1 C7 C8 123.5(3)
C6 C7 C8 122.3(4)
C3 C8 C7 113.8(3)
C3 C8 Pt1 117.8(3)
C7 C8 Pt1 128.2(3)
C10 C9 C14 112.1(3)
C10 C9 Pt1 125.6(3)
C14 C9 Pt1 122.3(3)
O1 C10 C9 125.5(3)
O1 C10 C11 109.9(3)
C9 C10 C11 124.6(4)
C12 C11 C10 120.3(4)
C12 C11 H11 119.8
C10 C11 H11 119.8
C11 C12 C13 118.1(4)
C11 C12 H12 120.9
C13 C12 H12 120.9
C14 C13 C12 119.8(4)
C14 C13 C16 108.3(3)
C12 C13 C16 131.8(4)
C13 C14 C9 125.1(3)
C13 C14 N4 108.0(3)
C9 C14 N4 126.7(3)
C20 C15 C16 120.7(4)
C20 C15 N4 130.7(4)
C16 C15 N4 108.3(3)
C15 C16 C17 120.1(4)
C15 C16 C13 107.4(3)
C17 C16 C13 132.3(4)
C18 C17 C16 118.9(4)
C18 C17 H17 120.6
C16 C17 H17 120.6
C17 C18 C19 120.5(4)
C17 C18 H18 119.7
C19 C18 H18 119.7
C20 C19 C18 121.4(4)
C20 C19 H19 119.3
C18 C19 H19 119.3
C15 C20 C19 118.3(4)
C15 C20 H20 120.9
C19 C20 H20 120.9
N5 C21 N4 118.7(3)
N5 C21 C22 121.7(3)
N4 C21 C22 119.7(3)
C23 C22 C21 120.1(4)
C23 C22 H22 120.0
C21 C22 H22 120.0
C22 C23 C24 118.7(4)
C22 C23 H23 120.7
C24 C23 H23 120.7
C25 C24 C23 118.9(4)
C25 C24 H24 120.5
C23 C24 H24 120.5
C24 C25 N5 124.1(4)
C24 C25 H25 118.0
N5 C25 H25 118.0

loop_
_geom_bond_atom_site_label_1
_geom_bond_atom_site_label_2
_geom_bond_distance
Pt1 C9 1.971(4)
Pt1 C8 1.969(4)
Pt1 N5 2.115(3)
Pt1 N2 2.117(3)
N1 N2 1.315(4)
N1 C1 1.349(5)
N2 N3 1.362(4)
N3 C2 1.350(5)
N3 C3 1.429(5)
N4 C21 1.395(4)
N4 C15 1.420(4)
N4 C14 1.428(4)
N5 C21 1.350(4)
N5 C25 1.371(5)
O1 C7 1.369(5)
O1 C10 1.388(5)
C1 C2 1.360(6)
C1 H1 0.9300
C2 H2 0.9300
C3 C4 1.383(5)
C3 C8 1.392(5)
C4 C5 1.389(6)
C4 H4 0.9300
C5 C6 1.367(7)
C5 H5 0.9300
C6 C7 1.391(5)
C6 H6 0.9300
C7 C8 1.392(5)
C9 C10 1.403(5)
C9 C14 1.404(5)
C10 C11 1.404(5)
C11 C12 1.370(6)
C11 H11 0.9300
C12 C13 1.393(6)
C12 H12 0.9300
C13 C14 1.392(5)
C13 C16 1.441(6)
C15 C20 1.385(5)
C15 C16 1.403(5)
C16 C17 1.403(6)
C17 C18 1.373(6)
C17 H17 0.9300
C18 C19 1.394(6)
C18 H18 0.9300
C19 C20 1.387(5)
C19 H19 0.9300
C20 H20 0.9300
C21 C22 1.401(5)
C22 C23 1.365(5)
C22 H22 0.9300
C23 C24 1.384(5)
C23 H23 0.9300
C24 C25 1.356(6)
C24 H24 0.9300
C25 H25 0.9300

loop_
_geom_hbond_atom_site_label_D
_geom_hbond_atom_site_label_H
_geom_hbond_atom_site_label_A
_geom_hbond_distance_DH
_geom_hbond_distance_HA
_geom_hbond_distance_DA
_geom_hbond_angle_DHA
C25 H25 N2 0.93 2.54 3.191(5) 127.0
C25 H25 N1 0.93 2.26 3.119(5) 153.2
C25 H25 N1 0.93 2.26 3.119(5) 153.2
C25 H25 N2 0.93 2.54 3.191(5) 127.0

loop_
_geom_torsion_atom_site_label_1
_geom_torsion_atom_site_label_2
_geom_torsion_atom_site_label_3
_geom_torsion_atom_site_label_4
_geom_torsion
C1 N1 N2 N3 -0.4(4)
C1 N1 N2 Pt1 176.7(3)
N1 N2 N3 C2 0.9(4)
Pt1 N2 N3 C2 -177.1(3)
N1 N2 N3 C3 176.6(3)
Pt1 N2 N3 C3 -1.4(4)
N2 N1 C1 C2 -0.1(5)
N2 N3 C2 C1 -0.9(5)
C3 N3 C2 C1 -175.6(4)
N1 C1 C2 N3 0.6(5)
C2 N3 C3 C4 -1.3(7)
N2 N3 C3 C4 -175.7(3)
C2 N3 C3 C8 174.3(4)
N2 N3 C3 C8 -0.1(5)
C8 C3 C4 C5 0.9(6)
N3 C3 C4 C5 175.9(4)
C3 C4 C5 C6 -2.0(6)
C4 C5 C6 C7 1.3(7)
C10 O1 C7 C6 -170.2(3)
C10 O1 C7 C8 12.4(6)
C5 C6 C7 O1 -176.7(4)
C5 C6 C7 C8 0.7(6)
C4 C3 C8 C7 0.9(6)
N3 C3 C8 C7 -174.3(3)
C4 C3 C8 Pt1 177.0(3)
N3 C3 C8 Pt1 1.7(4)
O1 C7 C8 C3 175.4(3)
C6 C7 C8 C3 -1.7(5)
O1 C7 C8 Pt1 -0.1(6)
C6 C7 C8 Pt1 -177.3(3)
C7 O1 C10 C9 -13.3(6)
C7 O1 C10 C11 165.6(3)
C14 C9 C10 O1 178.3(3)
Pt1 C9 C10 O1 1.6(5)
C14 C9 C10 C11 -0.3(5)
Pt1 C9 C10 C11 -177.1(3)
O1 C10 C11 C12 -176.9(3)
C9 C10 C11 C12 2.0(6)
C10 C11 C12 C13 -0.6(6)
C11 C12 C13 C14 -2.4(5)
C11 C12 C13 C16 173.1(4)
C12 C13 C14 C9 4.3(6)
C16 C13 C14 C9 -172.1(3)
C12 C13 C14 N4 179.8(3)
C16 C13 C14 N4 3.4(4)
C10 C9 C14 C13 -2.8(5)
Pt1 C9 C14 C13 174.1(3)
C10 C9 C14 N4 -177.4(3)
Pt1 C9 C14 N4 -0.6(5)
C21 N4 C14 C13 156.3(3)
C15 N4 C14 C13 -5.3(4)
C21 N4 C14 C9 -28.3(5)
C15 N4 C14 C9 170.1(3)
C21 N4 C15 C20 29.8(6)
C14 N4 C15 C20 -168.3(4)
C21 N4 C15 C16 -156.6(3)
C14 N4 C15 C16 5.2(4)
C20 C15 C16 C17 -4.1(6)
N4 C15 C16 C17 -178.4(3)
C20 C15 C16 C13 171.2(3)
N4 C15 C16 C13 -3.1(4)
C14 C13 C16 C15 -0.1(4)
C12 C13 C16 C15 -176.0(4)
C14 C13 C16 C17 174.3(4)
C12 C13 C16 C17 -1.5(7)
C15 C16 C17 C18 0.7(6)
C13 C16 C17 C18 -173.2(4)
C16 C17 C18 C19 2.3(6)
C17 C18 C19 C20 -1.9(6)
C16 C15 C20 C19 4.5(6)
N4 C15 C20 C19 177.3(4)
C18 C19 C20 C15 -1.5(6)
C25 N5 C21 N4 176.3(3)
Pt1 N5 C21 N4 -12.1(4)
C25 N5 C21 C22 -4.0(5)
Pt1 N5 C21 C22 167.6(3)
C15 N4 C21 N5 -167.8(3)
C14 N4 C21 N5 33.6(5)
C15 N4 C21 C22 12.4(5)
C14 N4 C21 C22 -146.2(3)
N5 C21 C22 C23 4.6(5)
N4 C21 C22 C23 -175.6(3)
C21 C22 C23 C24 -1.0(6)
C22 C23 C24 C25 -3.0(6)
C23 C24 C25 N5 3.7(6)
C21 N5 C25 C24 -0.2(5)
Pt1 N5 C25 C24 -172.8(3)
